data_1505643
loop_
_publ_author_name
'Yang, Yan-Yan'
'Xu, Jun'
'You, Zheng-Wei'
'Xu, Xiu-Hua'
'Qiu, Xiao-Long'
'Qing, Feng-Ling'

_publ_section_title
;
 Synthesis of 3',3'-difluoro-2'- hydroxymethyl-4',5'-unsaturated
 carbocyclic nucleosides.
;
_journal_issue 26
_journal_name_full 'Organic letters'
_journal_page_first 5437
_journal_page_last 5440
_journal_paper_doi 10.1021/ol7023955
_journal_volume 9
_journal_year 2007
_chemical_absolute_configuration ad
_chemical_formula_sum 'C11 H12 F2 N2 O3'
_chemical_formula_weight 258.23
_chemical_name_systematic
; 
 ? 
;
_space_group_IT_number 152
_symmetry_cell_setting trigonal
_symmetry_space_group_name_Hall 'P 31 2"'
_symmetry_space_group_name_H-M 'P 31 2 1'
_atom_sites_solution_hydrogens geom
_atom_sites_solution_primary direct
_atom_sites_solution_secondary difmap
_audit_creation_method SHELXL-97
_cell_angle_alpha 90.00
_cell_angle_beta 90.00
_cell_angle_gamma 120.00
_cell_formula_units_Z 6
_cell_length_a 7.7456(5)
_cell_length_b 7.7456(5)
_cell_length_c 34.484(3)
_cell_measurement_reflns_used 4834
_cell_measurement_temperature 293(2)
_cell_measurement_theta_max 55.250
_cell_measurement_theta_min 4.725
_cell_volume 1791.7(2)
_computing_cell_refinement 'Bruker SMART'
_computing_data_collection 'Bruker SMART'
_computing_data_reduction 'Bruker SHELXTL'
_computing_molecular_graphics 'Bruker SHELXTL'
_computing_publication_material 'Bruker SHELXTL'
_computing_structure_refinement 'SHELXL-97 (Sheldrick, 1997)'
_computing_structure_solution 'SHELXS-97 (Sheldrick, 1990)'
_diffrn_ambient_temperature 293(2)
_diffrn_measured_fraction_theta_full 0.999
_diffrn_measured_fraction_theta_max 0.999
_diffrn_measurement_device_type 'CCD area detector'
_diffrn_measurement_method 'phi and omega scans'
_diffrn_radiation_monochromator graphite
_diffrn_radiation_source 'fine-focus sealed tube'
_diffrn_radiation_type MoK\a
_diffrn_radiation_wavelength 0.71073
_diffrn_reflns_av_R_equivalents 0.1299
_diffrn_reflns_av_sigmaI/netI 0.0512
_diffrn_reflns_limit_h_max 8
_diffrn_reflns_limit_h_min -10
_diffrn_reflns_limit_k_max 10
_diffrn_reflns_limit_k_min -7
_diffrn_reflns_limit_l_max 44
_diffrn_reflns_limit_l_min -42
_diffrn_reflns_number 10786
_diffrn_reflns_theta_full 27.50
_diffrn_reflns_theta_max 27.50
_diffrn_reflns_theta_min 1.77
_exptl_absorpt_coefficient_mu 0.125
_exptl_absorpt_correction_T_max 1.00000
_exptl_absorpt_correction_T_min 0.56857
_exptl_absorpt_correction_type empirical
_exptl_crystal_colour colorless
_exptl_crystal_density_diffrn 1.436
_exptl_crystal_density_method 'not measured'
_exptl_crystal_F_000 804
_exptl_crystal_size_max 0.516
_exptl_crystal_size_mid 0.489
_exptl_crystal_size_min 0.197
_refine_diff_density_max 0.404
_refine_diff_density_min -0.297
_refine_diff_density_rms 0.067
_refine_ls_abs_structure_details 'Flack H D (1983), Acta Cryst. A39, 876-881'
_refine_ls_abs_structure_Flack -10(10)
_refine_ls_extinction_method none
_refine_ls_goodness_of_fit_ref 1.102
_refine_ls_hydrogen_treatment mixed
_refine_ls_matrix_type full
_refine_ls_number_parameters 180
_refine_ls_number_reflns 1655
_refine_ls_number_restraints 3
_refine_ls_restrained_S_all 1.102
_refine_ls_R_factor_all 0.0533
_refine_ls_R_factor_gt 0.0504
_refine_ls_shift/su_max 0.009
_refine_ls_shift/su_mean 0.000
_refine_ls_structure_factor_coef Fsqd
_refine_ls_weighting_details 'calc w=1/[\s^2^(Fo^2^)+(0.0876P)^2^+0.0763P] where P=(Fo^2^+2Fc^2^)/3'
_refine_ls_weighting_scheme calc
_refine_ls_wR_factor_gt 0.1346
_refine_ls_wR_factor_ref 0.1373
_reflns_number_gt 1543
_reflns_number_total 1655
_reflns_threshold_expression >2sigma(I)
_cod_data_source_file ol7023955-file003.cif
_cod_data_source_block cd25542
_cod_depositor_comments
;
The following automatic conversions were performed:

'_symmetry_cell_setting' value 'Trigonal' changed to 'trigonal'
according to /home/saulius/struct/CIF-dictionaries/cif_core.dic
dictionary named 'cif_core.dic' version 2.4.1 from 2010-06-29.

Automatic conversion script
Id: cif_fix_values 1715 2011-07-08 13:25:40Z adriana 
;
_cod_original_sg_symbol_H-M P3(1)21
_cod_database_code 1505643

loop_
_symmetry_equiv_pos_as_xyz
'x, y, z'
'-y, x-y, z+1/3'
'-x+y, -x, z+2/3'
'y, x, -z'
'x-y, -y, -z+2/3'
'-x, -x+y, -z+1/3'

loop_
_atom_site_label
_atom_site_type_symbol
_atom_site_fract_x
_atom_site_fract_y
_atom_site_fract_z
_atom_site_U_iso_or_equiv
_atom_site_adp_type
_atom_site_occupancy
_atom_site_symmetry_multiplicity
_atom_site_calc_flag
_atom_site_refinement_flags
F1 F 0.2905(3) 0.3006(3) 0.08805(5) 0.0644(5) Uani 1 1 d .
F2 F 0.2480(3) 0.3001(3) 0.15009(5) 0.0660(5) Uani 1 1 d .
O1 O 0.5891(3) -0.2355(3) 0.10297(4) 0.0464(5) Uani 1 1 d .
O2 O 0.6135(4) -0.1692(4) -0.02748(5) 0.0631(6) Uani 1 1 d .
O3 O 0.7007(3) 0.4831(3) 0.12906(6) 0.0568(5) Uani 1 1 d D
N1 N 0.4197(3) -0.0957(3) 0.07567(5) 0.0359(4) Uani 1 1 d .
N2 N 0.5968(4) -0.1997(3) 0.03767(5) 0.0420(5) Uani 1 1 d D
C1 C 0.5377(4) -0.1807(3) 0.07435(6) 0.0355(5) Uani 1 1 d .
C2 C 0.5508(4) -0.1414(4) 0.00322(6) 0.0424(6) Uani 1 1 d .
C3 C 0.4283(4) -0.0517(4) 0.00659(6) 0.0412(5) Uani 1 1 d .
C4 C 0.3681(4) -0.0347(4) 0.04223(6) 0.0397(5) Uani 1 1 d .
H4 H 0.2870 0.0216 0.0445 0.048 Uiso 1 1 calc R
C5 C 0.3710(6) 0.0179(6) -0.02913(7) 0.0591(8) Uani 1 1 d .
H5A H 0.3206 -0.0860 -0.0483 0.089 Uiso 1 1 calc R
H5B H 0.4859 0.1339 -0.0392 0.089 Uiso 1 1 calc R
H5C H 0.2700 0.0504 -0.0228 0.089 Uiso 1 1 calc R
C6 C 0.3455(4) -0.0723(4) 0.11397(6) 0.0394(5) Uani 1 1 d D
C7 C 0.1257(4) -0.1499(5) 0.11255(8) 0.0585(8) Uani 1 1 d .
H7 H 0.0317 -0.2837 0.1089 0.070 Uiso 1 1 calc R
C8 C 0.0795(4) -0.0092(6) 0.11702(8) 0.0594(8) Uani 1 1 d .
H8 H -0.0499 -0.0308 0.1175 0.071 Uiso 1 1 calc R
C9 C 0.2612(4) 0.1878(4) 0.12111(7) 0.0435(6) Uani 1 1 d .
C10 C 0.4307(3) 0.1457(4) 0.12740(6) 0.0341(5) Uani 1 1 d .
C11 C 0.6294(4) 0.2985(4) 0.11089(6) 0.0408(5) Uani 1 1 d .
H11A H 0.7247 0.2532 0.1143 0.049 Uiso 1 1 calc R
H11B H 0.6155 0.3129 0.0833 0.049 Uiso 1 1 calc R
H2 H 0.672(5) -0.253(6) 0.0382(9) 0.061(9) Uiso 1 1 d D
H3 H 0.683(8) 0.577(6) 0.1189(15) 0.116(19) Uiso 1 1 d D
H6 H 0.379(5) -0.150(4) 0.1313(8) 0.048(7) Uiso 1 1 d D
H10 H 0.444(4) 0.147(4) 0.1558(7) 0.034(7) Uiso 1 1 d .

loop_
_atom_site_aniso_label
_atom_site_aniso_U_11
_atom_site_aniso_U_22
_atom_site_aniso_U_33
_atom_site_aniso_U_23
_atom_site_aniso_U_13
_atom_site_aniso_U_12
F1 0.0726(12) 0.0774(13) 0.0578(9) 0.0087(8) -0.0101(8) 0.0485(11)
F2 0.0691(12) 0.0809(13) 0.0658(11) -0.0249(9) -0.0004(8) 0.0509(10)
O1 0.0603(12) 0.0540(11) 0.0325(7) 0.0007(7) -0.0044(7) 0.0342(10)
O2 0.0972(17) 0.0947(17) 0.0304(8) 0.0015(9) 0.0088(9) 0.0727(14)
O3 0.0556(12) 0.0438(11) 0.0570(11) -0.0007(8) -0.0065(9) 0.0142(9)
N1 0.0455(11) 0.0391(10) 0.0247(7) -0.0023(7) 0.0034(7) 0.0223(9)
N2 0.0557(13) 0.0528(12) 0.0304(9) -0.0012(8) 0.0023(8) 0.0368(10)
C1 0.0412(12) 0.0314(10) 0.0296(9) -0.0025(8) -0.0015(8) 0.0150(9)
C2 0.0560(15) 0.0491(14) 0.0287(9) -0.0024(9) 0.0000(10) 0.0312(12)
C3 0.0535(14) 0.0471(13) 0.0286(9) -0.0023(9) -0.0016(9) 0.0294(12)
C4 0.0495(13) 0.0477(13) 0.0307(9) -0.0021(9) -0.0002(9) 0.0309(11)
C5 0.087(2) 0.083(2) 0.0314(10) 0.0027(12) -0.0015(12) 0.0604(19)
C6 0.0489(13) 0.0394(12) 0.0268(9) 0.0022(8) 0.0098(9) 0.0197(11)
C7 0.0421(14) 0.0554(16) 0.0500(14) -0.0114(13) 0.0150(11) 0.0033(13)
C8 0.0304(12) 0.082(2) 0.0535(14) -0.0173(14) 0.0058(11) 0.0187(14)
C9 0.0453(14) 0.0572(15) 0.0352(10) -0.0053(10) 0.0001(10) 0.0311(12)
C10 0.0381(12) 0.0413(12) 0.0234(8) -0.0007(8) 0.0011(7) 0.0201(10)
C11 0.0368(11) 0.0450(13) 0.0368(10) -0.0002(9) 0.0037(9) 0.0176(11)

loop_
_atom_type_symbol
_atom_type_description
_atom_type_scat_dispersion_real
_atom_type_scat_dispersion_imag
_atom_type_scat_source
C C 0.0033 0.0000 'International Tables Vol C Tables 4.2.6.8 and 6.1.1.4'
H H 0.0000 0.0000 'International Tables Vol C Tables 4.2.6.8 and 6.1.1.4'
N N 0.0061 0.0000 'International Tables Vol C Tables 4.2.6.8 and 6.1.1.4'
O O 0.0106 0.0000 'International Tables Vol C Tables 4.2.6.8 and 6.1.1.4'
F F 0.0171 0.0000 'International Tables Vol C Tables 4.2.6.8 and 6.1.1.4'

loop_
_geom_angle_atom_site_label_1
_geom_angle_atom_site_label_2
_geom_angle_atom_site_label_3
_geom_angle
C11 O3 H3 121(4)
C1 N1 C4 120.98(18)
C1 N1 C6 118.66(18)
C4 N1 C6 120.4(2)
C1 N2 C2 127.0(2)
C1 N2 H2 112(2)
C2 N2 H2 121(2)
O1 C1 N1 123.7(2)
O1 C1 N2 121.6(2)
N1 C1 N2 114.76(19)
O2 C2 N2 119.7(2)
O2 C2 C3 124.8(2)
N2 C2 C3 115.50(19)
C4 C3 C2 117.9(2)
C4 C3 C5 122.5(2)
C2 C3 C5 119.6(2)
C3 C4 N1 123.8(2)
C3 C4 H4 118.1
N1 C4 H4 118.1
C3 C5 H5A 109.5
C3 C5 H5B 109.5
H5A C5 H5B 109.5
C3 C5 H5C 109.5
H5A C5 H5C 109.5
H5B C5 H5C 109.5
N1 C6 C7 110.7(2)
N1 C6 C10 114.80(18)
C7 C6 C10 103.1(2)
N1 C6 H6 103.5(19)
C7 C6 H6 111.8(19)
C10 C6 H6 113.2(19)
C8 C7 C6 112.9(3)
C8 C7 H7 123.5
C6 C7 H7 123.5
C7 C8 C9 110.7(3)
C7 C8 H8 124.6
C9 C8 H8 124.6
F2 C9 F1 104.0(2)
F2 C9 C8 113.1(2)
F1 C9 C8 110.1(2)
F2 C9 C10 112.5(2)
F1 C9 C10 111.5(2)
C8 C9 C10 105.8(3)
C11 C10 C9 115.5(2)
C11 C10 C6 117.11(19)
C9 C10 C6 104.4(2)
C11 C10 H10 108.0(15)
C9 C10 H10 103.8(15)
C6 C10 H10 107.0(15)
O3 C11 C10 111.13(19)
O3 C11 H11A 109.4
C10 C11 H11A 109.4
O3 C11 H11B 109.4
C10 C11 H11B 109.4
H11A C11 H11B 108.0

loop_
_geom_bond_atom_site_label_1
_geom_bond_atom_site_label_2
_geom_bond_distance
F1 C9 1.384(3)
F2 C9 1.362(3)
O1 C1 1.217(3)
O2 C2 1.228(3)
O3 C11 1.397(3)
O3 H3 0.88(2)
N1 C1 1.369(3)
N1 C4 1.379(3)
N1 C6 1.487(3)
N2 C1 1.377(3)
N2 C2 1.379(3)
N2 H2 0.867(19)
C2 C3 1.434(4)
C3 C4 1.344(3)
C3 C5 1.498(3)
C4 H4 0.9300
C5 H5A 0.9600
C5 H5B 0.9600
C5 H5C 0.9600
C6 C7 1.496(4)
C6 C10 1.545(3)
C6 H6 0.968(18)
C7 C8 1.316(5)
C7 H7 0.9300
C8 C9 1.477(4)
C8 H8 0.9300
C9 C10 1.518(3)
C10 C11 1.507(3)
C10 H10 0.99(2)
C11 H11A 0.9700
C11 H11B 0.9700

loop_
_geom_hbond_atom_site_label_D
_geom_hbond_atom_site_label_H
_geom_hbond_atom_site_label_A
_geom_hbond_distance_DH
_geom_hbond_distance_HA
_geom_hbond_distance_DA
_geom_hbond_angle_DHA
_geom_hbond_site_symmetry_A
O3 H3 O1 0.88(2) 2.00(2) 2.862(3) 168(5) 1_565
N2 H2 O2 0.867(19) 2.00(2) 2.851(3) 168(3) 4_645

loop_
_geom_torsion_atom_site_label_1
_geom_torsion_atom_site_label_2
_geom_torsion_atom_site_label_3
_geom_torsion_atom_site_label_4
_geom_torsion
C4 N1 C1 O1 179.3(2)
C6 N1 C1 O1 -1.4(3)
C4 N1 C1 N2 -0.4(3)
C6 N1 C1 N2 178.9(2)
C2 N2 C1 O1 -179.2(3)
C2 N2 C1 N1 0.5(4)
C1 N2 C2 O2 -179.5(3)
C1 N2 C2 C3 0.0(4)
O2 C2 C3 C4 178.8(3)
N2 C2 C3 C4 -0.8(4)
O2 C2 C3 C5 -0.8(5)
N2 C2 C3 C5 179.6(3)
C2 C3 C4 N1 1.0(4)
C5 C3 C4 N1 -179.4(3)
C1 N1 C4 C3 -0.4(4)
C6 N1 C4 C3 -179.7(2)
C1 N1 C6 C7 -130.7(2)
C4 N1 C6 C7 48.6(3)
C1 N1 C6 C10 113.0(2)
C4 N1 C6 C10 -67.7(3)
N1 C6 C7 C8 -113.9(3)
C10 C6 C7 C8 9.4(3)
C6 C7 C8 C9 1.6(3)
C7 C8 C9 F2 -135.7(2)
C7 C8 C9 F1 108.5(3)
C7 C8 C9 C10 -12.1(3)
F2 C9 C10 C11 -88.9(2)
F1 C9 C10 C11 27.5(3)
C8 C9 C10 C11 147.2(2)
F2 C9 C10 C6 141.0(2)
F1 C9 C10 C6 -102.6(2)
C8 C9 C10 C6 17.1(2)
N1 C6 C10 C11 -24.4(3)
C7 C6 C10 C11 -144.9(2)
N1 C6 C10 C9 104.7(2)
C7 C6 C10 C9 -15.8(2)
C9 C10 C11 O3 64.0(3)
C6 C10 C11 O3 -172.3(2)

loop_
_cod_related_entry_id
_cod_related_entry_code
_cod_related_entry_database
1 30651658 ChemSpider
